data_7710450
loop_
_publ_author_name
'Riffel, Madeline N.'
'Siegel, Lukas'
'Oliver, Allen Grayson'
'Tsui, Emily Y.'

_publ_section_title
;
 Cluster Self-Assembly and Anion Binding by Metal Complexes of
 Non-Innocent Thiazolidinyl-Thiolate Ligands
;
_journal_name_full 'Dalton Transactions'
_journal_paper_doi 10.1039/D2DT01339H
_journal_year 2022
_chemical_formula_moiety 'C13 H18 I N3 S2 Zn'
_chemical_formula_sum 'C13 H18 I N3 S2 Zn'
_chemical_formula_weight 472.69
_space_group_crystal_system triclinic
_space_group_IT_number 2
_space_group_name_Hall '-P 1'
_space_group_name_H-M_alt 'P -1'
_atom_sites_solution_hydrogens mixed
_atom_sites_solution_primary dual
_audit_creation_date 2022-04-12
_audit_creation_method
;
Olex2 1.3
(compiled 2020.11.12 svn.r5f609507 for OlexSys, GUI svn.r6408)
;
_audit_update_record
;
2022-04-20 deposited with the CCDC.	2022-06-08 downloaded from the CCDC.
;
_cell_angle_alpha 104.410(2)
_cell_angle_beta 101.754(2)
_cell_angle_gamma 107.1140(10)
_cell_formula_units_Z 2
_cell_length_a 7.4049(3)
_cell_length_b 10.6270(4)
_cell_length_c 12.0415(5)
_cell_measurement_reflns_used 9954
_cell_measurement_temperature 120.0
_cell_measurement_theta_max 28.288
_cell_measurement_theta_min 2.991
_cell_volume 836.94(6)
_computing_cell_refinement 'SAINT V8.40B (?, 2016)'
_computing_data_reduction 'SAINT V8.40B (?, 2016)'
_computing_molecular_graphics 'Olex2 1.3 (Dolomanov et al., 2009)'
_computing_publication_material 'Olex2 1.3 (Dolomanov et al., 2009)'
_computing_structure_refinement 'SHELXL 2018/3 (Sheldrick, 2015)'
_computing_structure_solution 'SHELXT 2018/2 (Sheldrick, 2018)'
_diffrn_ambient_temperature 120.0
_diffrn_measured_fraction_theta_full 1.000
_diffrn_measured_fraction_theta_max 1.000
_diffrn_measurement_device_type 'Bruker APEX-II CCD'
_diffrn_measurement_method '\f and \w scans'
_diffrn_radiation_type MoK\a
_diffrn_radiation_wavelength 0.71073
_diffrn_reflns_av_R_equivalents 0.0282
_diffrn_reflns_av_unetI/netI 0.0231
_diffrn_reflns_Laue_measured_fraction_full 1.000
_diffrn_reflns_Laue_measured_fraction_max 1.000
_diffrn_reflns_limit_h_max 9
_diffrn_reflns_limit_h_min -9
_diffrn_reflns_limit_k_max 13
_diffrn_reflns_limit_k_min -14
_diffrn_reflns_limit_l_max 16
_diffrn_reflns_limit_l_min -15
_diffrn_reflns_number 19564
_diffrn_reflns_point_group_measured_fraction_full 1.000
_diffrn_reflns_point_group_measured_fraction_max 1.000
_diffrn_reflns_theta_full 25.242
_diffrn_reflns_theta_max 28.289
_diffrn_reflns_theta_min 1.830
_diffrn_source_current 35.0
_diffrn_source_power 1.75
_diffrn_source_voltage 50.0
_diffrn_standards_number 0
_exptl_absorpt_coefficient_mu 3.554
_exptl_absorpt_correction_T_max 0.8420
_exptl_absorpt_correction_T_min 0.7037
_exptl_absorpt_correction_type numerical
_exptl_absorpt_process_details
;
SADABS-2016/2 (Bruker,2016) was used for absorption correction.
wR2(int) was 0.0496 before and 0.0449 after correction.
The Ratio of minimum to maximum transmission is 0.8357.
The \l/2 correction factor is Not present.
;
_exptl_crystal_colour yellow
_exptl_crystal_colour_primary yellow
_exptl_crystal_density_diffrn 1.876
_exptl_crystal_description block
_exptl_crystal_F_000 464
_exptl_crystal_recrystallization_method Layering
_exptl_crystal_size_max 0.162
_exptl_crystal_size_mid 0.137
_exptl_crystal_size_min 0.082
_refine_diff_density_max 0.555
_refine_diff_density_min -0.608
_refine_diff_density_rms 0.080
_refine_ls_extinction_method none
_refine_ls_goodness_of_fit_ref 1.050
_refine_ls_hydrogen_treatment mixed
_refine_ls_matrix_type full
_refine_ls_number_parameters 187
_refine_ls_number_reflns 4157
_refine_ls_number_restraints 0
_refine_ls_restrained_S_all 1.050
_refine_ls_R_factor_all 0.0259
_refine_ls_R_factor_gt 0.0208
_refine_ls_shift/su_max 0.001
_refine_ls_shift/su_mean 0.000
_refine_ls_structure_factor_coef Fsqd
_refine_ls_weighting_details 'w=1/[\s^2^(Fo^2^)+(0.0128P)^2^+0.7222P] where P=(Fo^2^+2Fc^2^)/3'
_refine_ls_weighting_scheme calc
_refine_ls_wR_factor_gt 0.0399
_refine_ls_wR_factor_ref 0.0412
_reflns_Friedel_coverage 0.000
_reflns_number_gt 3733
_reflns_number_total 4157
_reflns_threshold_expression 'I > 2\s(I)'
_cod_data_source_file d2dt01339h2.cif
_cod_data_source_block et_zni
_cod_database_code 7710450
_shelx_shelxl_version_number 2018/3
_shelx_space_group_comment
;
The symmetry employed for this shelxl refinement is uniquely defined
by the following loop, which should always be used as a source of
symmetry information in preference to the above space-group names.
They are only intended as comments.
;
_shelx_estimated_absorpt_t_max 0.759
_shelx_estimated_absorpt_t_min 0.597
_olex2_refinement_description
;
1. Fixed Uiso
 At 1.2 times of:
  All C(H) groups, All C(H,H) groups
 At 1.5 times of:
  All C(H,H,H) groups
2.a Secondary CH2 refined with riding coordinates:
 C1(H1A,H1B), C2(H2A,H2B), C10(H10A,H10B), C11(H11A,H11B)
2.b Aromatic/amide H refined with riding coordinates:
 C5(H5), C6(H6), C7(H7)
2.c Idealised Me refined as rotating group:
 C12(H12A,H12B,H12C), C13(H13A,H13B,H13C)
;
_olex2_submission_special_instructions 'No special instructions were received'

loop_
_space_group_symop_operation_xyz
'x, y, z'
'-x, -y, -z'

loop_
_atom_site_label
_atom_site_type_symbol
_atom_site_fract_x
_atom_site_fract_y
_atom_site_fract_z
_atom_site_U_iso_or_equiv
_atom_site_adp_type
_atom_site_occupancy
_atom_site_site_symmetry_order
_atom_site_calc_flag
_atom_site_refinement_flags_posn
_atom_site_refinement_flags_adp
_atom_site_refinement_flags_occupancy
_atom_site_disorder_assembly
_atom_site_disorder_group
I1 I 1.09474(2) 0.72617(2) 0.27681(2) 0.02176(5) Uani 1 1 d . . . . .
Zn1 Zn 0.78656(3) 0.75387(2) 0.34128(2) 0.01177(5) Uani 1 1 d . . . . .
S1 S 0.79878(7) 0.75685(5) 0.53528(4) 0.01379(10) Uani 1 1 d . . . . .
S2 S 0.56388(9) 1.07130(6) 0.20901(5) 0.02452(12) Uani 1 1 d . . . . .
N1 N 0.6105(2) 0.53370(16) 0.30055(15) 0.0140(3) Uani 1 1 d . . . . .
N2 N 0.5502(2) 0.70062(17) 0.18700(14) 0.0126(3) Uani 1 1 d . . . . .
N3 N 0.7790(2) 0.95491(17) 0.32628(15) 0.0125(3) Uani 1 1 d . . . . .
H3 H 0.890(4) 1.021(3) 0.356(2) 0.019(6) Uiso 1 1 d . . . . .
C1 C 0.8303(3) 0.5877(2) 0.50117(19) 0.0183(4) Uani 1 1 d . . . . .
H1A H 0.957536 0.598689 0.483122 0.022 Uiso 1 1 calc R U . . .
H1B H 0.836714 0.557696 0.572950 0.022 Uiso 1 1 calc R U . . .
C2 C 0.6616(3) 0.4738(2) 0.39427(19) 0.0185(4) Uani 1 1 d . . . . .
H2A H 0.704060 0.395699 0.362275 0.022 Uiso 1 1 calc R U . . .
H2B H 0.544513 0.437205 0.420675 0.022 Uiso 1 1 calc R U . . .
C3 C 0.4520(3) 0.4780(2) 0.21338(18) 0.0147(4) Uani 1 1 d . . . . .
C4 C 0.4224(3) 0.5667(2) 0.13735(17) 0.0136(4) Uani 1 1 d . . . . .
C5 C 0.2793(3) 0.5231(2) 0.02843(18) 0.0176(4) Uani 1 1 d . . . . .
H5 H 0.190201 0.428916 -0.006466 0.021 Uiso 1 1 calc R U . . .
C6 C 0.2683(3) 0.6200(2) -0.02909(19) 0.0212(5) Uani 1 1 d . . . . .
H6 H 0.173583 0.591474 -0.105429 0.025 Uiso 1 1 calc R U . . .
C7 C 0.3948(3) 0.7580(2) 0.02424(18) 0.0200(4) Uani 1 1 d . . . . .
H7 H 0.385541 0.825594 -0.013256 0.024 Uiso 1 1 calc R U . . .
C8 C 0.5366(3) 0.7951(2) 0.13480(17) 0.0146(4) Uani 1 1 d . . . . .
C9 C 0.6898(3) 0.9424(2) 0.20152(18) 0.0157(4) Uani 1 1 d . . . . .
C10 C 0.6514(3) 0.9915(2) 0.39852(18) 0.0140(4) Uani 1 1 d . . . . .
H10A H 0.722076 1.020928 0.485210 0.017 Uiso 1 1 calc R U . . .
H10B H 0.529309 0.909489 0.379260 0.017 Uiso 1 1 calc R U . . .
C11 C 0.5990(4) 1.1099(2) 0.36911(19) 0.0222(5) Uani 1 1 d . . . . .
H11A H 0.707475 1.200711 0.415068 0.027 Uiso 1 1 calc R U . . .
H11B H 0.476209 1.112831 0.388337 0.027 Uiso 1 1 calc R U . . .
C12 C 0.2940(3) 0.3376(2) 0.1842(2) 0.0231(5) Uani 1 1 d . . . . .
H12A H 0.300668 0.271566 0.113498 0.035 Uiso 1 1 calc R U . . .
H12B H 0.163541 0.345857 0.167409 0.035 Uiso 1 1 calc R U . . .
H12C H 0.314755 0.303918 0.252739 0.035 Uiso 1 1 calc R U . . .
C13 C 0.8479(3) 0.9742(2) 0.1375(2) 0.0237(5) Uani 1 1 d . . . . .
H13A H 0.785672 0.969894 0.055865 0.036 Uiso 1 1 calc R U . . .
H13B H 0.912089 0.905335 0.133477 0.036 Uiso 1 1 calc R U . . .
H13C H 0.947156 1.067772 0.182027 0.036 Uiso 1 1 calc R U . . .

loop_
_atom_site_aniso_label
_atom_site_aniso_U_11
_atom_site_aniso_U_22
_atom_site_aniso_U_33
_atom_site_aniso_U_23
_atom_site_aniso_U_13
_atom_site_aniso_U_12
I1 0.01171(7) 0.02568(8) 0.01878(7) -0.00437(6) 0.00518(5) 0.00341(5)
Zn1 0.01094(11) 0.01045(11) 0.01245(11) 0.00283(9) 0.00310(9) 0.00289(9)
S1 0.0154(2) 0.0121(2) 0.0141(2) 0.00445(18) 0.00471(19) 0.00495(18)
S2 0.0406(3) 0.0213(3) 0.0183(3) 0.0109(2) 0.0076(2) 0.0178(3)
N1 0.0151(8) 0.0108(8) 0.0160(8) 0.0036(7) 0.0058(7) 0.0045(7)
N2 0.0120(8) 0.0129(8) 0.0111(8) 0.0024(6) 0.0039(6) 0.0032(6)
N3 0.0118(8) 0.0113(8) 0.0117(8) 0.0033(6) 0.0033(7) 0.0010(7)
C1 0.0198(10) 0.0143(10) 0.0226(11) 0.0088(8) 0.0036(9) 0.0081(8)
C2 0.0223(11) 0.0117(10) 0.0225(11) 0.0084(8) 0.0059(9) 0.0061(8)
C3 0.0149(9) 0.0105(9) 0.0170(10) 0.0009(8) 0.0072(8) 0.0035(8)
C4 0.0120(9) 0.0138(9) 0.0131(9) -0.0004(8) 0.0067(8) 0.0038(7)
C5 0.0135(9) 0.0171(10) 0.0163(10) -0.0011(8) 0.0051(8) 0.0022(8)
C6 0.0197(11) 0.0291(12) 0.0108(10) 0.0020(9) 0.0015(8) 0.0089(9)
C7 0.0234(11) 0.0246(11) 0.0132(10) 0.0075(9) 0.0058(9) 0.0089(9)
C8 0.0163(10) 0.0168(10) 0.0114(9) 0.0044(8) 0.0066(8) 0.0056(8)
C9 0.0211(10) 0.0145(10) 0.0132(10) 0.0065(8) 0.0075(8) 0.0055(8)
C10 0.0160(9) 0.0135(9) 0.0123(9) 0.0037(8) 0.0048(8) 0.0050(8)
C11 0.0346(13) 0.0206(11) 0.0180(11) 0.0080(9) 0.0105(10) 0.0160(10)
C12 0.0214(11) 0.0144(10) 0.0246(12) 0.0030(9) 0.0041(9) -0.0011(8)
C13 0.0285(12) 0.0204(11) 0.0212(11) 0.0081(9) 0.0134(10) 0.0026(9)

loop_
_atom_type_symbol
_atom_type_description
_atom_type_scat_dispersion_real
_atom_type_scat_dispersion_imag
_atom_type_scat_source
C C 0.0033 0.0016 'International Tables Vol C Tables 4.2.6.8 and 6.1.1.4'
H H 0.0000 0.0000 'International Tables Vol C Tables 4.2.6.8 and 6.1.1.4'
I I -0.4742 1.8119 'International Tables Vol C Tables 4.2.6.8 and 6.1.1.4'
N N 0.0061 0.0033 'International Tables Vol C Tables 4.2.6.8 and 6.1.1.4'
S S 0.1246 0.1234 'International Tables Vol C Tables 4.2.6.8 and 6.1.1.4'
Zn Zn 0.2839 1.4301 'International Tables Vol C Tables 4.2.6.8 and 6.1.1.4'

loop_
_exptl_crystal_face_index_h
_exptl_crystal_face_index_k
_exptl_crystal_face_index_l
_exptl_crystal_face_perp_dist
-1.00 1.00 0.00 0.0690
-1.00 -1.00 1.00 0.0620
-1.00 2.00 2.00 0.0510
-1.00 0.00 1.00 0.0580
0.00 -1.00 1.00 0.0330
0.00 1.00 -1.00 0.0680
0.00 1.00 1.00 0.0550
0.00 -1.00 -1.00 0.0350
0.00 0.00 -1.00 0.0210
0.00 0.00 1.00 0.0390
1.00 -1.00 0.00 0.0290
1.00 1.00 -1.00 0.0800

loop_
_geom_angle_atom_site_label_1
_geom_angle_atom_site_label_2
_geom_angle_atom_site_label_3
_geom_angle
_geom_angle_site_symmetry_1
_geom_angle_site_symmetry_3
_geom_angle_publ_flag
S1 Zn1 I1 114.566(15) . . ?
N1 Zn1 I1 99.15(4) . . ?
N1 Zn1 S1 81.70(5) . . ?
N1 Zn1 N3 145.07(6) . . ?
N2 Zn1 I1 109.23(4) . . ?
N2 Zn1 S1 132.45(5) . . ?
N2 Zn1 N1 73.87(6) . . ?
N2 Zn1 N3 75.06(6) . . ?
N3 Zn1 I1 105.85(4) . . ?
N3 Zn1 S1 108.62(4) . . ?
C1 S1 Zn1 89.94(7) . . ?
C11 S2 C9 93.31(9) . . ?
C2 N1 Zn1 115.40(12) . . ?
C3 N1 Zn1 118.27(14) . . ?
C3 N1 C2 124.60(17) . . ?
C4 N2 Zn1 118.79(13) . . ?
C8 N2 Zn1 119.94(13) . . ?
C8 N2 C4 121.08(17) . . ?
Zn1 N3 H3 114.2(16) . . ?
C9 N3 Zn1 111.54(12) . . ?
C9 N3 H3 110.1(16) . . ?
C9 N3 C10 108.65(16) . . ?
C10 N3 Zn1 105.25(11) . . ?
C10 N3 H3 106.7(16) . . ?
S1 C1 H1A 109.0 . . ?
S1 C1 H1B 109.0 . . ?
H1A C1 H1B 107.8 . . ?
C2 C1 S1 112.77(14) . . ?
C2 C1 H1A 109.0 . . ?
C2 C1 H1B 109.0 . . ?
N1 C2 C1 108.99(16) . . ?
N1 C2 H2A 109.9 . . ?
N1 C2 H2B 109.9 . . ?
C1 C2 H2A 109.9 . . ?
C1 C2 H2B 109.9 . . ?
H2A C2 H2B 108.3 . . ?
N1 C3 C4 114.66(17) . . ?
N1 C3 C12 126.31(19) . . ?
C4 C3 C12 118.99(18) . . ?
N2 C4 C3 113.35(17) . . ?
N2 C4 C5 120.90(19) . . ?
C5 C4 C3 125.73(18) . . ?
C4 C5 H5 120.8 . . ?
C4 C5 C6 118.47(19) . . ?
C6 C5 H5 120.8 . . ?
C5 C6 H6 119.8 . . ?
C7 C6 C5 120.34(19) . . ?
C7 C6 H6 119.8 . . ?
C6 C7 H7 120.9 . . ?
C6 C7 C8 118.2(2) . . ?
C8 C7 H7 120.9 . . ?
N2 C8 C7 120.95(18) . . ?
N2 C8 C9 115.34(17) . . ?
C7 C8 C9 123.66(18) . . ?
N3 C9 S2 106.33(13) . . ?
N3 C9 C8 109.49(16) . . ?
N3 C9 C13 111.05(17) . . ?
C8 C9 S2 109.53(14) . . ?
C8 C9 C13 110.11(16) . . ?
C13 C9 S2 110.26(14) . . ?
N3 C10 H10A 110.0 . . ?
N3 C10 H10B 110.0 . . ?
N3 C10 C11 108.26(16) . . ?
H10A C10 H10B 108.4 . . ?
C11 C10 H10A 110.0 . . ?
C11 C10 H10B 110.0 . . ?
S2 C11 H11A 110.7 . . ?
S2 C11 H11B 110.7 . . ?
C10 C11 S2 104.99(14) . . ?
C10 C11 H11A 110.7 . . ?
C10 C11 H11B 110.7 . . ?
H11A C11 H11B 108.8 . . ?
C3 C12 H12A 109.5 . . ?
C3 C12 H12B 109.5 . . ?
C3 C12 H12C 109.5 . . ?
H12A C12 H12B 109.5 . . ?
H12A C12 H12C 109.5 . . ?
H12B C12 H12C 109.5 . . ?
C9 C13 H13A 109.5 . . ?
C9 C13 H13B 109.5 . . ?
C9 C13 H13C 109.5 . . ?
H13A C13 H13B 109.5 . . ?
H13A C13 H13C 109.5 . . ?
H13B C13 H13C 109.5 . . ?

loop_
_geom_bond_atom_site_label_1
_geom_bond_atom_site_label_2
_geom_bond_distance
_geom_bond_site_symmetry_2
_geom_bond_publ_flag
I1 Zn1 2.6269(3) . ?
Zn1 S1 2.3112(5) . ?
Zn1 N1 2.1881(16) . ?
Zn1 N2 2.0985(16) . ?
Zn1 N3 2.2042(17) . ?
S1 C1 1.837(2) . ?
S2 C9 1.865(2) . ?
S2 C11 1.814(2) . ?
N1 C2 1.465(3) . ?
N1 C3 1.269(3) . ?
N2 C4 1.353(2) . ?
N2 C8 1.327(3) . ?
N3 H3 0.84(2) . ?
N3 C9 1.468(3) . ?
N3 C10 1.478(2) . ?
C1 H1A 0.9900 . ?
C1 H1B 0.9900 . ?
C1 C2 1.536(3) . ?
C2 H2A 0.9900 . ?
C2 H2B 0.9900 . ?
C3 C4 1.498(3) . ?
C3 C12 1.504(3) . ?
C4 C5 1.379(3) . ?
C5 H5 0.9500 . ?
C5 C6 1.389(3) . ?
C6 H6 0.9500 . ?
C6 C7 1.385(3) . ?
C7 H7 0.9500 . ?
C7 C8 1.398(3) . ?
C8 C9 1.530(3) . ?
C9 C13 1.532(3) . ?
C10 H10A 0.9900 . ?
C10 H10B 0.9900 . ?
C10 C11 1.521(3) . ?
C11 H11A 0.9900 . ?
C11 H11B 0.9900 . ?
C12 H12A 0.9800 . ?
C12 H12B 0.9800 . ?
C12 H12C 0.9800 . ?
C13 H13A 0.9800 . ?
C13 H13B 0.9800 . ?
C13 H13C 0.9800 . ?

loop_
_geom_torsion_atom_site_label_1
_geom_torsion_atom_site_label_2
_geom_torsion_atom_site_label_3
_geom_torsion_atom_site_label_4
_geom_torsion
_geom_torsion_site_symmetry_1
_geom_torsion_site_symmetry_2
_geom_torsion_site_symmetry_3
_geom_torsion_site_symmetry_4
_geom_torsion_publ_flag
Zn1 S1 C1 C2 -57.04(15) . . . . ?
Zn1 N1 C2 C1 0.9(2) . . . . ?
Zn1 N1 C3 C4 9.0(2) . . . . ?
Zn1 N1 C3 C12 -168.71(16) . . . . ?
Zn1 N2 C4 C3 9.2(2) . . . . ?
Zn1 N2 C4 C5 -172.23(14) . . . . ?
Zn1 N2 C8 C7 172.20(15) . . . . ?
Zn1 N2 C8 C9 -5.6(2) . . . . ?
Zn1 N3 C9 S2 148.47(9) . . . . ?
Zn1 N3 C9 C8 30.22(18) . . . . ?
Zn1 N3 C9 C13 -91.58(16) . . . . ?
Zn1 N3 C10 C11 -166.73(13) . . . . ?
S1 C1 C2 N1 41.1(2) . . . . ?
N1 C3 C4 N2 -11.7(2) . . . . ?
N1 C3 C4 C5 169.74(19) . . . . ?
N2 C4 C5 C6 -0.3(3) . . . . ?
N2 C8 C9 S2 -133.43(15) . . . . ?
N2 C8 C9 N3 -17.2(2) . . . . ?
N2 C8 C9 C13 105.2(2) . . . . ?
N3 C10 C11 S2 37.85(19) . . . . ?
C2 N1 C3 C4 173.26(17) . . . . ?
C2 N1 C3 C12 -4.4(3) . . . . ?
C3 N1 C2 C1 -163.76(18) . . . . ?
C3 C4 C5 C6 178.10(19) . . . . ?
C4 N2 C8 C7 -2.7(3) . . . . ?
C4 N2 C8 C9 179.56(16) . . . . ?
C4 C5 C6 C7 -2.0(3) . . . . ?
C5 C6 C7 C8 2.0(3) . . . . ?
C6 C7 C8 N2 0.3(3) . . . . ?
C6 C7 C8 C9 177.87(19) . . . . ?
C7 C8 C9 S2 48.9(2) . . . . ?
C7 C8 C9 N3 165.10(18) . . . . ?
C7 C8 C9 C13 -72.5(3) . . . . ?
C8 N2 C4 C3 -175.91(17) . . . . ?
C8 N2 C4 C5 2.7(3) . . . . ?
C9 S2 C11 C10 -15.93(16) . . . . ?
C9 N3 C10 C11 -47.2(2) . . . . ?
C10 N3 C9 S2 32.90(17) . . . . ?
C10 N3 C9 C8 -85.35(19) . . . . ?
C10 N3 C9 C13 152.85(16) . . . . ?
C11 S2 C9 N3 -9.12(15) . . . . ?
C11 S2 C9 C8 109.10(15) . . . . ?
C11 S2 C9 C13 -129.59(16) . . . . ?
C12 C3 C4 N2 166.14(17) . . . . ?
C12 C3 C4 C5 -12.4(3) . . . . ?
